data_1501787
loop_
_publ_author_name
'Nomura, Kotohiro'
'Fukuda, Hiroya'
'Katao, Shohei'
'Fujiki, Michiya'
'Kim, Hyun Joon'
'Kim, Dong-Hyun'
'Saeed, Irfan'

_publ_section_title
;
 Olefin Polymerization by Half-Titanocenes Containing \h2-Pyrazolato
 Ligands&#x2212;MAO Catalyst Systems
;
_journal_issue 7
_journal_name_full Macromolecules
_journal_page_first 1986
_journal_paper_doi 10.1021/ma200018z
_journal_volume 44
_journal_year 2011
_chemical_formula_moiety 'C14 H20 Cl2 N2 Ti '
_chemical_formula_sum 'C14 H20 Cl2 N2 Ti'
_chemical_formula_weight 335.13
_space_group_IT_number 2
_symmetry_cell_setting triclinic
_symmetry_Int_Tables_number 2
_symmetry_space_group_name_Hall '-P 1'
_symmetry_space_group_name_H-M 'P -1'
_cell_angle_alpha 88.7370(15)
_cell_angle_beta 83.4290(16)
_cell_angle_gamma 79.4303(15)
_cell_formula_units_Z 2
_cell_length_a 6.6559(4)
_cell_length_b 10.1468(5)
_cell_length_c 11.8754(6)
_cell_measurement_reflns_used 6021
_cell_measurement_temperature 123.1
_cell_measurement_theta_max 25.3
_cell_measurement_theta_min 3.1
_cell_volume 783.23(7)
_computing_cell_refinement PROCESS-AUTO
_computing_data_collection PROCESS-AUTO
_computing_data_reduction CrystalStructure
_computing_publication_material 'CrystalStructure 3.8'
_computing_structure_refinement SHELXL
_computing_structure_solution SIR92
_diffrn_ambient_temperature 123.1
_diffrn_detector_area_resol_mean 10.00
_diffrn_measured_fraction_theta_full 0.998
_diffrn_measured_fraction_theta_max 0.998
_diffrn_measurement_device_type 'Rigaku RAXIS-RAPID'
_diffrn_measurement_method \w
_diffrn_radiation_type 'Mo K\a'
_diffrn_radiation_wavelength 0.71075
_diffrn_reflns_av_R_equivalents 0.015
_diffrn_reflns_limit_h_max 7
_diffrn_reflns_limit_h_min -8
_diffrn_reflns_limit_k_max 12
_diffrn_reflns_limit_k_min -12
_diffrn_reflns_limit_l_max 14
_diffrn_reflns_limit_l_min -14
_diffrn_reflns_number 6448
_diffrn_reflns_theta_full 25.34
_diffrn_reflns_theta_max 25.34
_exptl_absorpt_coefficient_mu 0.875
_exptl_absorpt_correction_T_max 0.974
_exptl_absorpt_correction_T_min 0.870
_exptl_absorpt_correction_type multi-scan
_exptl_absorpt_process_details
;
    Higashi, T. (1995). Program for Absorption Correction.
    Rigaku Corporation, Tokyo, Japan.
;
_exptl_crystal_colour yellow
_exptl_crystal_density_diffrn 1.421
_exptl_crystal_density_method 'not measured'
_exptl_crystal_description block
_exptl_crystal_F_000 348.00
_exptl_crystal_size_max 0.10
_exptl_crystal_size_mid 0.10
_exptl_crystal_size_min 0.03
_refine_diff_density_max 0.42
_refine_diff_density_min -0.27
_refine_ls_extinction_method none
_refine_ls_goodness_of_fit_ref 1.126
_refine_ls_hydrogen_treatment refall
_refine_ls_number_parameters 173
_refine_ls_number_reflns 2844
_refine_ls_R_factor_gt 0.0247
_refine_ls_shift/su_max 0.0010
_refine_ls_structure_factor_coef Fsqd
_refine_ls_weighting_details 'w = 1/[\s^2^(Fo^2^)+(0.0347P)^2^+0.3466P] where P=(Fo^2^+2Fc^2^)/3'
_refine_ls_weighting_scheme calc
_refine_ls_wR_factor_ref 0.0701
_reflns_number_gt 2638
_reflns_number_total 2844
_reflns_threshold_expression F^2^>2.0\s(F^2^)
_cod_data_source_file ma200018z_si_003.cif
_cod_data_source_block '_tBuCpTi(35Me2N2C3H)'
_cod_original_cell_volume 783.22(7)
_cod_original_formula_sum 'C14 H20 Cl2 N2 Ti '
_cod_database_code 1501787

loop_
_symmetry_equiv_pos_site_id
_symmetry_equiv_pos_as_xyz
1 +X,+Y,+Z
2 -X,-Y,-Z

loop_
_atom_site_label
_atom_site_type_symbol
_atom_site_fract_x
_atom_site_fract_y
_atom_site_fract_z
_atom_site_U_iso_or_equiv
_atom_site_adp_type
_atom_site_occupancy
_atom_site_symmetry_multiplicity
_atom_site_calc_flag
_atom_site_refinement_flags
Ti(1) Ti 0.02460(4) 0.22709(3) 0.80604(2) 0.01747(10) Uani 1.00 1 d .
Cl(1) Cl -0.21518(6) 0.36543(4) 0.71091(3) 0.02438(11) Uani 1.00 1 d .
Cl(2) Cl -0.21968(6) 0.13945(4) 0.92268(3) 0.02841(12) Uani 1.00 1 d .
N(1) N 0.1401(2) 0.38227(13) 0.85605(11) 0.0220(2) Uani 1.00 1 d .
N(2) N 0.1467(2) 0.28429(14) 0.93802(11) 0.0225(2) Uani 1.00 1 d .
C(1) C 0.2383(2) 0.16900(15) 0.62907(13) 0.0192(3) Uani 1.00 1 d .
C(2) C 0.0933(2) 0.08131(16) 0.64667(14) 0.0244(3) Uani 1.00 1 d .
C(3) C 0.1315(2) 0.00479(16) 0.74504(16) 0.0304(4) Uani 1.00 1 d .
C(4) C 0.2954(2) 0.04608(17) 0.79110(15) 0.0289(3) Uani 1.00 1 d .
C(5) C 0.3608(2) 0.14690(16) 0.71964(14) 0.0225(3) Uani 1.00 1 d .
C(6) C 0.2724(2) 0.25869(16) 0.52696(13) 0.0231(3) Uani 1.00 1 d .
C(7) C 0.2834(2) 0.40105(16) 0.56323(15) 0.0267(3) Uani 1.00 1 d .
C(8) C 0.1037(3) 0.2645(2) 0.44891(15) 0.0333(4) Uani 1.00 1 d .
C(9) C 0.4809(3) 0.1970(2) 0.46168(16) 0.0368(4) Uani 1.00 1 d .
C(10) C 0.2248(2) 0.48236(17) 0.89198(15) 0.0245(3) Uani 1.00 1 d .
C(11) C 0.2811(2) 0.44779(18) 0.99993(15) 0.0270(3) Uani 1.00 1 d .
C(12) C 0.2349(2) 0.32142(18) 1.02476(14) 0.0255(3) Uani 1.00 1 d .
C(13) C 0.2508(2) 0.60211(17) 0.82136(16) 0.0306(3) Uani 1.00 1 d .
C(14) C 0.2743(2) 0.2323(2) 1.12449(15) 0.0346(4) Uani 1.00 1 d .
H(1) H -0.0147 0.0754 0.5982 0.030 Uiso 1.00 1 c R
H(2) H 0.0577 -0.0638 0.7757 0.036 Uiso 1.00 1 c R
H(3) H 0.3550 0.0113 0.8615 0.035 Uiso 1.00 1 c R
H(4) H 0.4713 0.1930 0.7304 0.027 Uiso 1.00 1 c R
H(5) H 0.1519 0.4418 0.6050 0.032 Uiso 1.00 1 c R
H(6) H 0.3119 0.4551 0.4959 0.032 Uiso 1.00 1 c R
H(7) H 0.3936 0.3973 0.6120 0.032 Uiso 1.00 1 c R
H(8) H -0.0302 0.2995 0.4910 0.040 Uiso 1.00 1 c R
H(9) H 0.1038 0.1742 0.4212 0.040 Uiso 1.00 1 c R
H(10) H 0.1292 0.3235 0.3845 0.040 Uiso 1.00 1 c R
H(11) H 0.4772 0.1054 0.4388 0.044 Uiso 1.00 1 c R
H(12) H 0.5904 0.1954 0.5106 0.044 Uiso 1.00 1 c R
H(13) H 0.5076 0.2511 0.3941 0.044 Uiso 1.00 1 c R
H(14) H 0.3400 0.5007 1.0475 0.032 Uiso 1.00 1 c R
H(15) H 0.1536 0.6136 0.7643 0.037 Uiso 1.00 1 c R
H(16) H 0.3917 0.5899 0.7835 0.037 Uiso 1.00 1 c R
H(17) H 0.2242 0.6818 0.8697 0.037 Uiso 1.00 1 c R
H(18) H 0.4222 0.2130 1.1312 0.042 Uiso 1.00 1 c R
H(19) H 0.2257 0.1483 1.1143 0.042 Uiso 1.00 1 c R
H(20) H 0.2009 0.2772 1.1935 0.042 Uiso 1.00 1 c R

loop_
_atom_site_aniso_label
_atom_site_aniso_U_11
_atom_site_aniso_U_22
_atom_site_aniso_U_33
_atom_site_aniso_U_12
_atom_site_aniso_U_13
_atom_site_aniso_U_23
Ti(1) 0.01596(16) 0.01929(16) 0.01687(16) -0.00295(11) -0.00099(11) -0.00037(11)
Cl(1) 0.0186(2) 0.0277(2) 0.0260(2) -0.00078(15) -0.00497(15) 0.00184(16)
Cl(2) 0.0251(2) 0.0342(2) 0.0259(2) -0.01002(17) 0.00423(16) 0.00274(17)
N(1) 0.0203(6) 0.0228(6) 0.0228(6) -0.0039(5) -0.0020(5) -0.0025(5)
N(2) 0.0204(6) 0.0257(7) 0.0210(6) -0.0038(5) -0.0019(5) -0.0002(5)
C(1) 0.0187(7) 0.0175(7) 0.0198(7) -0.0011(5) 0.0018(6) -0.0026(6)
C(2) 0.0248(8) 0.0223(8) 0.0256(8) -0.0058(6) 0.0029(6) -0.0065(6)
C(3) 0.0374(10) 0.0164(7) 0.0333(9) -0.0035(6) 0.0107(7) -0.0012(7)
C(4) 0.0309(9) 0.0236(8) 0.0259(8) 0.0079(6) 0.0024(7) 0.0041(7)
C(5) 0.0158(7) 0.0251(8) 0.0238(8) 0.0011(6) 0.0017(6) -0.0007(6)
C(6) 0.0262(8) 0.0233(8) 0.0183(7) -0.0030(6) 0.0016(6) 0.0019(6)
C(7) 0.0289(9) 0.0224(8) 0.0291(8) -0.0071(6) -0.0022(7) 0.0067(7)
C(8) 0.0441(11) 0.0357(10) 0.0206(8) -0.0063(8) -0.0076(7) -0.0004(7)
C(9) 0.0381(10) 0.0362(10) 0.0289(9) 0.0011(8) 0.0127(8) 0.0059(8)
C(10) 0.0166(7) 0.0266(8) 0.0297(8) -0.0039(6) 0.0015(6) -0.0088(7)
C(11) 0.0170(8) 0.0375(9) 0.0270(8) -0.0063(6) -0.0006(6) -0.0110(7)
C(12) 0.0165(7) 0.0379(9) 0.0213(8) -0.0026(6) -0.0010(6) -0.0059(7)
C(13) 0.0309(9) 0.0253(8) 0.0365(9) -0.0083(7) -0.0018(7) -0.0056(7)
C(14) 0.0301(9) 0.0504(11) 0.0236(8) -0.0062(8) -0.0060(7) 0.0007(8)

loop_
_atom_type_symbol
_atom_type_description
_atom_type_scat_dispersion_real
_atom_type_scat_dispersion_imag
_atom_type_scat_source
C C 0.003 0.002
;
International Tables for Crystallography
(1992, Vol. C, Tables 4.2.6.8 and 6.1.1.4)
;
H H 0.000 0.000
;
International Tables for Crystallography
(1992, Vol. C, Table 6.1.1.4)
;
N N 0.006 0.003
;
International Tables for Crystallography
(1992, Vol. C, Tables 4.2.6.8 and 6.1.1.4)
;
Cl Cl 0.148 0.159
;
International Tables for Crystallography
(1992, Vol. C, Tables 4.2.6.8 and 6.1.1.4)
;
Ti Ti 0.278 0.446
;
International Tables for Crystallography
(1992, Vol. C, Tables 4.2.6.8 and 6.1.1.4)
;

loop_
_geom_angle_atom_site_label_1
_geom_angle_atom_site_label_2
_geom_angle_atom_site_label_3
_geom_angle
_geom_angle_publ_flag
Cl(1) Ti(1) Cl(2) 93.823(16) yes
Cl(1) Ti(1) N(1) 92.22(3) yes
Cl(1) Ti(1) N(2) 124.09(4) yes
Cl(1) Ti(1) C(1) 90.36(3) yes
Cl(1) Ti(1) C(2) 88.46(4) yes
Cl(1) Ti(1) C(3) 118.38(5) yes
Cl(1) Ti(1) C(4) 145.61(4) yes
Cl(1) Ti(1) C(5) 121.64(4) yes
Cl(2) Ti(1) N(1) 120.95(3) yes
Cl(2) Ti(1) N(2) 91.85(4) yes
Cl(2) Ti(1) C(1) 137.58(4) yes
Cl(2) Ti(1) C(2) 103.36(4) yes
Cl(2) Ti(1) C(3) 83.67(4) yes
Cl(2) Ti(1) C(4) 101.03(4) yes
Cl(2) Ti(1) C(5) 136.08(4) yes
N(1) Ti(1) N(2) 40.27(5) yes
N(1) Ti(1) C(1) 101.00(5) yes
N(1) Ti(1) C(2) 135.51(5) yes
N(1) Ti(1) C(3) 140.45(6) yes
N(1) Ti(1) C(4) 105.91(6) yes
N(1) Ti(1) C(5) 85.43(5) yes
N(2) Ti(1) C(1) 119.98(5) yes
N(2) Ti(1) C(2) 143.31(5) yes
N(2) Ti(1) C(3) 117.53(6) yes
N(2) Ti(1) C(4) 86.52(6) yes
N(2) Ti(1) C(5) 88.54(5) yes
C(1) Ti(1) C(2) 34.52(5) yes
C(1) Ti(1) C(3) 57.74(5) yes
C(1) Ti(1) C(4) 58.04(5) yes
C(1) Ti(1) C(5) 34.36(5) yes
C(2) Ti(1) C(3) 34.75(6) yes
C(2) Ti(1) C(4) 58.08(6) yes
C(2) Ti(1) C(5) 57.40(6) yes
C(3) Ti(1) C(4) 35.12(6) yes
C(3) Ti(1) C(5) 57.92(6) yes
C(4) Ti(1) C(5) 35.15(5) yes
Ti(1) N(1) N(2) 69.33(8) yes
Ti(1) N(1) C(10) 177.21(11) yes
N(2) N(1) C(10) 108.47(13) yes
Ti(1) N(2) N(1) 70.40(8) yes
Ti(1) N(2) C(12) 178.09(11) yes
N(1) N(2) C(12) 109.28(14) yes
Ti(1) C(1) C(2) 71.19(8) yes
Ti(1) C(1) C(5) 70.52(8) yes
Ti(1) C(1) C(6) 128.08(9) yes
C(2) C(1) C(5) 106.68(13) yes
C(2) C(1) C(6) 127.33(15) yes
C(5) C(1) C(6) 125.69(15) yes
Ti(1) C(2) C(1) 74.29(9) yes
Ti(1) C(2) C(3) 71.21(9) yes
C(1) C(2) C(3) 108.48(15) yes
Ti(1) C(3) C(2) 74.04(9) yes
Ti(1) C(3) C(4) 71.57(9) yes
C(2) C(3) C(4) 108.16(15) yes
Ti(1) C(4) C(3) 73.30(9) yes
Ti(1) C(4) C(5) 73.96(8) yes
C(3) C(4) C(5) 107.67(15) yes
Ti(1) C(5) C(1) 75.12(8) yes
Ti(1) C(5) C(4) 70.89(9) yes
C(1) C(5) C(4) 108.97(15) yes
C(1) C(6) C(7) 111.44(13) yes
C(1) C(6) C(8) 111.41(14) yes
C(1) C(6) C(9) 106.86(12) yes
C(7) C(6) C(8) 109.59(13) yes
C(7) C(6) C(9) 108.40(15) yes
C(8) C(6) C(9) 109.04(13) yes
N(1) C(10) C(11) 107.38(15) yes
N(1) C(10) C(13) 122.59(16) yes
C(11) C(10) C(13) 130.01(17) yes
C(10) C(11) C(12) 107.17(16) yes
N(2) C(12) C(11) 107.63(15) yes
N(2) C(12) C(14) 121.94(17) yes
C(11) C(12) C(14) 130.41(17) yes
Ti(1) C(2) H(1) 120.5 no
C(1) C(2) H(1) 125.5 no
C(3) C(2) H(1) 126.0 no
Ti(1) C(3) H(2) 120.1 no
C(2) C(3) H(2) 125.9 no
C(4) C(3) H(2) 125.9 no
Ti(1) C(4) H(3) 118.4 no
C(3) C(4) H(3) 126.5 no
C(5) C(4) H(3) 125.8 no
Ti(1) C(5) H(4) 120.5 no
C(1) C(5) H(4) 125.3 no
C(4) C(5) H(4) 125.8 no
C(6) C(7) H(5) 109.5 no
C(6) C(7) H(6) 109.5 no
C(6) C(7) H(7) 109.5 no
H(5) C(7) H(6) 109.5 no
H(5) C(7) H(7) 109.5 no
H(6) C(7) H(7) 109.5 no
C(6) C(8) H(8) 109.5 no
C(6) C(8) H(9) 109.5 no
C(6) C(8) H(10) 109.5 no
H(8) C(8) H(9) 109.5 no
H(8) C(8) H(10) 109.5 no
H(9) C(8) H(10) 109.5 no
C(6) C(9) H(11) 109.5 no
C(6) C(9) H(12) 109.5 no
C(6) C(9) H(13) 109.5 no
H(11) C(9) H(12) 109.5 no
H(11) C(9) H(13) 109.5 no
H(12) C(9) H(13) 109.5 no
C(10) C(11) H(14) 126.4 no
C(12) C(11) H(14) 126.4 no
C(10) C(13) H(15) 109.5 no
C(10) C(13) H(16) 109.5 no
C(10) C(13) H(17) 109.5 no
H(15) C(13) H(16) 109.5 no
H(15) C(13) H(17) 109.5 no
H(16) C(13) H(17) 109.5 no
C(12) C(14) H(18) 109.5 no
C(12) C(14) H(19) 109.5 no
C(12) C(14) H(20) 109.5 no
H(18) C(14) H(19) 109.5 no
H(18) C(14) H(20) 109.5 no
H(19) C(14) H(20) 109.5 no

loop_
_geom_bond_atom_site_label_1
_geom_bond_atom_site_label_2
_geom_bond_distance
_geom_bond_publ_flag
Ti(1) Cl(1) 2.3053(4) yes
Ti(1) Cl(2) 2.3051(4) yes
Ti(1) N(1) 2.0031(14) yes
Ti(1) N(2) 1.9895(14) yes
Ti(1) C(1) 2.4186(14) yes
Ti(1) C(2) 2.3783(16) yes
Ti(1) C(3) 2.3418(16) yes
Ti(1) C(4) 2.3195(16) yes
Ti(1) C(5) 2.3592(14) yes
N(1) N(2) 1.3744(18) yes
N(1) C(10) 1.347(2) yes
N(2) C(12) 1.336(2) yes
C(1) C(2) 1.424(2) yes
C(1) C(5) 1.413(2) yes
C(1) C(6) 1.521(2) yes
C(2) C(3) 1.410(2) yes
C(3) C(4) 1.407(2) yes
C(4) C(5) 1.413(2) yes
C(6) C(7) 1.533(2) yes
C(6) C(8) 1.528(2) yes
C(6) C(9) 1.541(2) yes
C(10) C(11) 1.396(2) yes
C(10) C(13) 1.486(2) yes
C(11) C(12) 1.390(2) yes
C(12) C(14) 1.492(2) yes
C(2) H(1) 0.982 no
C(3) H(2) 0.965 no
C(4) H(3) 0.996 no
C(5) H(4) 0.962 no
C(7) H(5) 0.980 no
C(7) H(6) 0.980 no
C(7) H(7) 0.980 no
C(8) H(8) 0.980 no
C(8) H(9) 0.980 no
C(8) H(10) 0.980 no
C(9) H(11) 0.980 no
C(9) H(12) 0.980 no
C(9) H(13) 0.980 no
C(11) H(14) 0.950 no
C(13) H(15) 0.980 no
C(13) H(16) 0.980 no
C(13) H(17) 0.980 no
C(14) H(18) 0.980 no
C(14) H(19) 0.980 no
C(14) H(20) 0.980 no

loop_
_geom_contact_atom_site_label_1
_geom_contact_atom_site_label_2
_geom_contact_distance
_geom_contact_site_symmetry_2
N(1) C(11) 3.3192(19) 2_567
N(2) C(10) 3.5660(19) 2_567
N(2) C(11) 3.579(2) 2_567
C(10) N(2) 3.5660(19) 2_567
C(10) C(11) 3.415(2) 2_567
C(10) C(12) 3.386(2) 2_567
C(11) N(1) 3.3192(19) 2_567
C(11) N(2) 3.579(2) 2_567
C(11) C(10) 3.415(2) 2_567
C(11) C(11) 3.278(2) 2_667
C(12) C(10) 3.386(2) 2_567
C(12) C(13) 3.490(2) 2_567
C(13) C(12) 3.490(2) 2_567
C(13) C(14) 3.582(2) 2_567
C(14) C(13) 3.582(2) 2_567
Cl(1) H(4) 2.946 1_455
Cl(1) H(6) 3.081 2_566
Cl(1) H(7) 2.939 1_455
Cl(1) H(10) 3.454 2_566
Cl(1) H(12) 3.467 1_455
Cl(1) H(14) 3.159 2_567
Cl(1) H(16) 3.188 1_455
Cl(2) H(3) 3.478 1_455
Cl(2) H(3) 3.086 2_557
Cl(2) H(4) 3.217 1_455
Cl(2) H(17) 3.087 2_567
Cl(2) H(18) 3.233 1_455
Cl(2) H(19) 2.971 2_557
N(1) H(14) 3.281 2_567
N(2) H(14) 3.547 2_567
N(2) H(17) 3.140 2_567
C(1) H(11) 3.131 2_656
C(2) H(1) 3.480 2_556
C(2) H(9) 3.267 2_556
C(2) H(11) 3.197 2_656
C(3) H(9) 3.400 2_556
C(3) H(11) 3.246 2_656
C(3) H(13) 3.498 2_656
C(3) H(17) 3.545 1_545
C(3) H(19) 3.345 2_557
C(4) H(11) 3.239 2_656
C(4) H(18) 3.126 2_657
C(5) H(11) 3.161 2_656
C(7) H(6) 3.293 2_666
C(7) H(8) 3.282 2_566
C(7) H(10) 3.551 2_566
C(8) H(5) 3.239 2_566
C(8) H(6) 3.600 2_566
C(8) H(15) 3.309 2_566
C(8) H(20) 3.033 1_554
C(9) H(11) 3.239 2_656
C(10) H(14) 3.098 2_667
C(11) H(14) 2.664 2_667
C(11) H(16) 3.527 2_667
C(12) H(15) 3.370 2_567
C(12) H(17) 3.173 2_567
C(13) H(2) 3.453 1_565
C(13) H(13) 3.335 2_666
C(13) H(14) 3.285 2_667
C(13) H(18) 3.225 2_667
C(13) H(20) 3.054 2_567
C(14) H(2) 3.148 2_557
C(14) H(3) 3.172 2_657
C(14) H(10) 3.230 1_556
C(14) H(15) 3.146 2_567
C(14) H(16) 3.392 2_667
C(14) H(17) 3.265 2_567
H(1) C(2) 3.480 2_556
H(1) H(1) 2.785 2_556
H(1) H(4) 3.598 1_455
H(1) H(9) 2.725 2_556
H(1) H(12) 2.978 1_455
H(2) C(13) 3.453 1_545
H(2) C(14) 3.148 2_557
H(2) H(9) 3.002 2_556
H(2) H(13) 3.587 2_656
H(2) H(15) 3.222 1_545
H(2) H(17) 2.872 1_545
H(2) H(19) 2.446 2_557
H(2) H(20) 2.996 2_557
H(3) Cl(2) 3.478 1_655
H(3) Cl(2) 3.086 2_557
H(3) C(14) 3.172 2_657
H(3) H(18) 2.483 2_657
H(3) H(19) 3.000 2_657
H(4) Cl(1) 2.946 1_655
H(4) Cl(2) 3.217 1_655
H(4) H(1) 3.598 1_655
H(5) C(8) 3.239 2_566
H(5) H(5) 3.442 2_566
H(5) H(6) 3.415 2_566
H(5) H(8) 2.854 2_566
H(5) H(10) 2.741 2_566
H(6) Cl(1) 3.081 2_566
H(6) C(7) 3.293 2_666
H(6) C(8) 3.600 2_566
H(6) H(5) 3.415 2_566
H(6) H(6) 2.831 2_666
H(6) H(7) 2.854 2_666
H(6) H(8) 2.825 2_566
H(6) H(10) 3.529 2_566
H(7) Cl(1) 2.939 1_655
H(7) H(6) 2.854 2_666
H(8) C(7) 3.282 2_566
H(8) H(5) 2.854 2_566
H(8) H(6) 2.825 2_566
H(8) H(12) 2.895 1_455
H(8) H(13) 3.523 1_455
H(8) H(15) 3.291 2_566
H(9) C(2) 3.267 2_556
H(9) C(3) 3.400 2_556
H(9) H(1) 2.725 2_556
H(9) H(2) 3.002 2_556
H(9) H(12) 3.430 1_455
H(9) H(15) 3.424 2_566
H(9) H(20) 2.923 1_554
H(10) Cl(1) 3.454 2_566
H(10) C(7) 3.551 2_566
H(10) C(14) 3.230 1_554
H(10) H(5) 2.741 2_566
H(10) H(6) 3.529 2_566
H(10) H(15) 2.709 2_566
H(10) H(18) 3.480 1_554
H(10) H(20) 2.304 1_554
H(11) C(1) 3.131 2_656
H(11) C(2) 3.197 2_656
H(11) C(3) 3.246 2_656
H(11) C(4) 3.239 2_656
H(11) C(5) 3.161 2_656
H(11) C(9) 3.239 2_656
H(11) H(11) 2.549 2_656
H(11) H(12) 3.199 2_656
H(12) Cl(1) 3.467 1_655
H(12) H(1) 2.978 1_655
H(12) H(8) 2.895 1_655
H(12) H(9) 3.430 1_655
H(12) H(11) 3.199 2_656
H(13) C(3) 3.498 2_656
H(13) C(13) 3.335 2_666
H(13) H(2) 3.587 2_656
H(13) H(8) 3.523 1_655
H(13) H(15) 3.250 2_666
H(13) H(16) 2.724 2_666
H(13) H(17) 3.541 2_666
H(13) H(18) 3.280 1_554
H(13) H(20) 3.287 1_554
H(14) Cl(1) 3.159 2_567
H(14) N(1) 3.281 2_567
H(14) N(2) 3.547 2_567
H(14) C(10) 3.098 2_667
H(14) C(11) 2.664 2_667
H(14) C(13) 3.285 2_667
H(14) H(14) 2.291 2_667
H(14) H(16) 2.864 2_667
H(14) H(17) 3.378 2_667
H(15) C(8) 3.309 2_566
H(15) C(12) 3.370 2_567
H(15) C(14) 3.146 2_567
H(15) H(2) 3.222 1_565
H(15) H(8) 3.291 2_566
H(15) H(9) 3.424 2_566
H(15) H(10) 2.709 2_566
H(15) H(13) 3.250 2_666
H(15) H(19) 3.372 2_567
H(15) H(20) 2.417 2_567
H(16) Cl(1) 3.188 1_655
H(16) C(11) 3.527 2_667
H(16) C(14) 3.392 2_667
H(16) H(13) 2.724 2_666
H(16) H(14) 2.864 2_667
H(16) H(18) 2.801 2_667
H(16) H(20) 3.283 2_667
H(17) Cl(2) 3.087 2_567
H(17) N(2) 3.140 2_567
H(17) C(3) 3.545 1_565
H(17) C(12) 3.173 2_567
H(17) C(14) 3.265 2_567
H(17) H(2) 2.872 1_565
H(17) H(13) 3.541 2_666
H(17) H(14) 3.378 2_667
H(17) H(18) 2.756 2_667
H(17) H(19) 3.157 2_567
H(17) H(20) 2.963 2_567
H(18) Cl(2) 3.233 1_655
H(18) C(4) 3.126 2_657
H(18) C(13) 3.225 2_667
H(18) H(3) 2.483 2_657
H(18) H(10) 3.480 1_556
H(18) H(13) 3.280 1_556
H(18) H(16) 2.801 2_667
H(18) H(17) 2.756 2_667
H(19) Cl(2) 2.971 2_557
H(19) C(3) 3.345 2_557
H(19) H(2) 2.446 2_557
H(19) H(3) 3.000 2_657
H(19) H(15) 3.372 2_567
H(19) H(17) 3.157 2_567
H(20) C(8) 3.033 1_556
H(20) C(13) 3.054 2_567
H(20) H(2) 2.996 2_557
H(20) H(9) 2.923 1_556
H(20) H(10) 2.304 1_556
H(20) H(13) 3.287 1_556
H(20) H(15) 2.417 2_567
H(20) H(16) 3.283 2_667
H(20) H(17) 2.963 2_567

loop_
_geom_torsion_atom_site_label_1
_geom_torsion_atom_site_label_2
_geom_torsion_atom_site_label_3
_geom_torsion_atom_site_label_4
_geom_torsion
Cl(1) Ti(1) N(1) N(2) 145.28(6)
Cl(1) Ti(1) N(1) C(10) -176(2)
Cl(1) Ti(1) N(2) N(1) -43.41(8)
Cl(1) Ti(1) N(2) C(12) -124(3)
Cl(1) Ti(1) C(1) C(2) -86.77(8)
Cl(1) Ti(1) C(1) C(5) 156.99(9)
Cl(1) Ti(1) C(1) C(6) 36.39(14)
Cl(1) Ti(1) C(2) C(1) 92.87(8)
Cl(1) Ti(1) C(2) C(3) -150.80(10)
Cl(1) Ti(1) C(3) C(2) 33.66(11)
Cl(1) Ti(1) C(3) C(4) 149.57(8)
Cl(1) Ti(1) C(4) C(3) -52.08(14)
Cl(1) Ti(1) C(4) C(5) 62.49(14)
Cl(1) Ti(1) C(5) C(1) -27.33(10)
Cl(1) Ti(1) C(5) C(4) -143.96(9)
Cl(2) Ti(1) N(1) N(2) 49.48(8)
Cl(2) Ti(1) N(1) C(10) 88(2)
Cl(2) Ti(1) N(2) N(1) -139.28(6)
Cl(2) Ti(1) N(2) C(12) 140(3)
Cl(2) Ti(1) C(1) C(2) 9.30(11)
Cl(2) Ti(1) C(1) C(5) -106.95(9)
Cl(2) Ti(1) C(1) C(6) 132.45(12)
Cl(2) Ti(1) C(2) C(1) -173.57(7)
Cl(2) Ti(1) C(2) C(3) -57.24(10)
Cl(2) Ti(1) C(3) C(2) 124.59(10)
Cl(2) Ti(1) C(3) C(4) -119.49(10)
Cl(2) Ti(1) C(4) C(3) 61.82(10)
Cl(2) Ti(1) C(4) C(5) 176.39(9)
Cl(2) Ti(1) C(5) C(1) 111.52(9)
Cl(2) Ti(1) C(5) C(4) -5.11(13)
N(1) Ti(1) N(2) C(12) -80(3)
N(2) Ti(1) N(1) C(10) 39(2)
N(1) Ti(1) C(1) C(2) -179.10(9)
N(1) Ti(1) C(1) C(5) 64.65(9)
N(1) Ti(1) C(1) C(6) -55.94(14)
C(1) Ti(1) N(1) N(2) -123.92(7)
C(1) Ti(1) N(1) C(10) -85(2)
N(1) Ti(1) C(2) C(1) 1.26(12)
N(1) Ti(1) C(2) C(3) 117.59(11)
C(2) Ti(1) N(1) N(2) -124.65(8)
C(2) Ti(1) N(1) C(10) -86(2)
N(1) Ti(1) C(3) C(2) -102.69(12)
N(1) Ti(1) C(3) C(4) 13.23(15)
C(3) Ti(1) N(1) N(2) -72.15(11)
C(3) Ti(1) N(1) C(10) -34(2)
N(1) Ti(1) C(4) C(3) -171.29(10)
N(1) Ti(1) C(4) C(5) -56.71(11)
C(4) Ti(1) N(1) N(2) -64.28(8)
C(4) Ti(1) N(1) C(10) -26(2)
N(1) Ti(1) C(5) C(1) -117.13(9)
N(1) Ti(1) C(5) C(4) 126.25(11)
C(5) Ti(1) N(1) N(2) -93.14(8)
C(5) Ti(1) N(1) C(10) -55(2)
N(2) Ti(1) C(1) C(2) 142.64(9)
N(2) Ti(1) C(1) C(5) 26.40(11)
N(2) Ti(1) C(1) C(6) -94.20(14)
C(1) Ti(1) N(2) N(1) 70.11(8)
C(1) Ti(1) N(2) C(12) -10(3)
N(2) Ti(1) C(2) C(1) -61.60(13)
N(2) Ti(1) C(2) C(3) 54.73(15)
C(2) Ti(1) N(2) N(1) 105.24(10)
C(2) Ti(1) N(2) C(12) 25(3)
N(2) Ti(1) C(3) C(2) -146.62(10)
N(2) Ti(1) C(3) C(4) -30.70(12)
C(3) Ti(1) N(2) N(1) 136.89(8)
C(3) Ti(1) N(2) C(12) 56(3)
N(2) Ti(1) C(4) C(3) 153.02(10)
N(2) Ti(1) C(4) C(5) -92.40(10)
C(4) Ti(1) N(2) N(1) 119.77(8)
C(4) Ti(1) N(2) C(12) 39(3)
N(2) Ti(1) C(5) C(1) -157.34(9)
N(2) Ti(1) C(5) C(4) 86.04(11)
C(5) Ti(1) N(2) N(1) 84.65(7)
C(5) Ti(1) N(2) C(12) 4(3)
C(1) Ti(1) C(2) C(3) 116.33(14)
C(2) Ti(1) C(1) C(5) -116.25(13)
C(2) Ti(1) C(1) C(6) 123.16(18)
C(1) Ti(1) C(3) C(2) -36.91(9)
C(1) Ti(1) C(3) C(4) 79.01(10)
C(3) Ti(1) C(1) C(2) 37.16(9)
C(3) Ti(1) C(1) C(5) -79.08(10)
C(3) Ti(1) C(1) C(6) 160.32(17)
C(1) Ti(1) C(4) C(3) -78.08(11)
C(1) Ti(1) C(4) C(5) 36.50(9)
C(4) Ti(1) C(1) C(2) 78.90(10)
C(4) Ti(1) C(1) C(5) -37.34(9)
C(4) Ti(1) C(1) C(6) -157.94(17)
C(1) Ti(1) C(5) C(4) -116.62(14)
C(5) Ti(1) C(1) C(2) 116.25(13)
C(5) Ti(1) C(1) C(6) -120.60(18)
C(2) Ti(1) C(3) C(4) 115.92(15)
C(3) Ti(1) C(2) C(1) -116.33(14)
C(2) Ti(1) C(4) C(3) -37.15(10)
C(2) Ti(1) C(4) C(5) 77.42(11)
C(4) Ti(1) C(2) C(1) -78.76(10)
C(4) Ti(1) C(2) C(3) 37.57(10)
C(2) Ti(1) C(5) C(1) 37.10(9)
C(2) Ti(1) C(5) C(4) -79.52(11)
C(5) Ti(1) C(2) C(1) -36.93(8)
C(5) Ti(1) C(2) C(3) 79.39(11)
C(3) Ti(1) C(4) C(5) 114.58(15)
C(4) Ti(1) C(3) C(2) -115.92(15)
C(3) Ti(1) C(5) C(1) 78.49(10)
C(3) Ti(1) C(5) C(4) -38.13(10)
C(5) Ti(1) C(3) C(2) -77.76(11)
C(5) Ti(1) C(3) C(4) 38.16(10)
C(4) Ti(1) C(5) C(1) 116.62(14)
C(5) Ti(1) C(4) C(3) -114.58(15)
Ti(1) N(1) N(2) C(12) 178.01(11)
Ti(1) N(1) C(10) C(11) -39(2)
Ti(1) N(1) C(10) C(13) 139(2)
N(2) N(1) C(10) C(11) -1.44(16)
N(2) N(1) C(10) C(13) 177.26(13)
C(10) N(1) N(2) Ti(1) -178.16(11)
C(10) N(1) N(2) C(12) -0.15(15)
Ti(1) N(2) C(12) C(11) 82(3)
Ti(1) N(2) C(12) C(14) -97(3)
N(1) N(2) C(12) C(11) 1.70(16)
N(1) N(2) C(12) C(14) -176.69(13)
Ti(1) C(1) C(2) C(3) -63.47(10)
Ti(1) C(1) C(5) C(4) 63.29(10)
Ti(1) C(1) C(6) C(7) 38.05(19)
Ti(1) C(1) C(6) C(8) -84.68(16)
Ti(1) C(1) C(6) C(9) 156.30(12)
C(2) C(1) C(5) Ti(1) -62.41(10)
C(2) C(1) C(5) C(4) 0.87(16)
C(5) C(1) C(2) Ti(1) 61.97(10)
C(5) C(1) C(2) C(3) -1.50(16)
C(2) C(1) C(6) C(7) 132.78(16)
C(2) C(1) C(6) C(8) 10.0(2)
C(2) C(1) C(6) C(9) -108.97(17)
C(6) C(1) C(2) Ti(1) -124.04(14)
C(6) C(1) C(2) C(3) 172.50(13)
C(5) C(1) C(6) C(7) -54.31(19)
C(5) C(1) C(6) C(8) -177.04(14)
C(5) C(1) C(6) C(9) 63.94(19)
C(6) C(1) C(5) Ti(1) 123.47(13)
C(6) C(1) C(5) C(4) -173.25(13)
Ti(1) C(2) C(3) C(4) -63.90(11)
C(1) C(2) C(3) Ti(1) 65.47(10)
C(1) C(2) C(3) C(4) 1.56(17)
Ti(1) C(3) C(4) C(5) -66.53(11)
C(2) C(3) C(4) Ti(1) 65.52(11)
C(2) C(3) C(4) C(5) -1.01(18)
Ti(1) C(4) C(5) C(1) -66.02(10)
C(3) C(4) C(5) Ti(1) 66.09(11)
C(3) C(4) C(5) C(1) 0.08(17)
N(1) C(10) C(11) C(12) 2.45(17)
C(13) C(10) C(11) C(12) -176.12(15)
C(10) C(11) C(12) N(2) -2.55(17)
C(10) C(11) C(12) C(14) 175.65(15)
